data_4517542
loop_
_publ_author_name
'Erken, Christina'
'Hindemith, Carsten'
'Weyherm\"uller, Thomas'
'H\"olscher, Markus'
'Werl\'e, Christophe'
'Leitner, Walter'

_publ_section_title
;
 Hydroamination of Aromatic Alkynes to Imines Catalyzed by
 Pd(II)-Anthraphos Complexes.
;
_journal_issue 15
_journal_name_full 'ACS omega'
_journal_page_first 8912
_journal_page_last 8918
_journal_paper_doi 10.1021/acsomega.0c00562
_journal_volume 5
_journal_year 2020
_chemical_formula_moiety 'C46 H43 Cl P2 Pd, C4 H8 O'
_chemical_formula_sum 'C50 H51 Cl O P2 Pd'
_chemical_formula_weight 871.70
_space_group_crystal_system triclinic
_space_group_IT_number 2
_space_group_name_Hall '-P 1'
_space_group_name_H-M_alt 'P -1'
_atom_sites_solution_hydrogens geom
_atom_sites_solution_primary direct
_atom_sites_solution_secondary difmap
_audit_block_code WLG-ECH-236
_audit_creation_date 2018-01-25
_audit_creation_method SHELXL-2013
_cell_angle_alpha 85.293(3)
_cell_angle_beta 74.338(3)
_cell_angle_gamma 84.999(3)
_cell_formula_units_Z 2
_cell_length_a 11.4317(15)
_cell_length_b 12.324(2)
_cell_length_c 15.915(2)
_cell_measurement_reflns_used 8538
_cell_measurement_temperature 100(2)
_cell_measurement_theta_max 29.9111
_cell_measurement_theta_min 2.6632
_cell_volume 2146.7(5)
_computing_cell_refinement 'SAINT software (Bruker AXS, 2004)'
_computing_data_collection 'APEX2 (Bruker AXS, 2005-2013)'
_computing_data_reduction 'SAINT software (Bruker AXS, 2004)'
_computing_structure_refinement 'SHELXL (G. M. Sheldrick, 2013)'
_computing_structure_solution 'SHELXS (G. M. Sheldrick, 2013)'
_diffrn_ambient_temperature 100(2)
_diffrn_detector_area_resol_mean 66.67
_diffrn_measured_fraction_theta_full 0.999
_diffrn_measured_fraction_theta_max 0.992
_diffrn_measurement_device_type 'Bruker-AXS Kappa Mach3 APEX-II'
_diffrn_measurement_method 'CCD \f- and \w-scans'
_diffrn_radiation_monochromator 'Incoatec Helios mirrors'
_diffrn_radiation_source 1\mS
_diffrn_radiation_type MoK\a
_diffrn_radiation_wavelength 0.71073
_diffrn_reflns_av_R_equivalents 0.0921
_diffrn_reflns_av_unetI/netI 0.0759
_diffrn_reflns_Laue_measured_fraction_full 0.999
_diffrn_reflns_Laue_measured_fraction_max 0.992
_diffrn_reflns_limit_h_max 16
_diffrn_reflns_limit_h_min -16
_diffrn_reflns_limit_k_max 17
_diffrn_reflns_limit_k_min -17
_diffrn_reflns_limit_l_max 23
_diffrn_reflns_limit_l_min -23
_diffrn_reflns_number 63768
_diffrn_reflns_point_group_measured_fraction_full 0.999
_diffrn_reflns_point_group_measured_fraction_max 0.992
_diffrn_reflns_theta_full 25.242
_diffrn_reflns_theta_max 31.095
_diffrn_reflns_theta_min 2.573
_exptl_absorpt_coefficient_mu 0.605
_exptl_absorpt_correction_T_max 0.98840
_exptl_absorpt_correction_T_min 0.95891
_exptl_absorpt_correction_type gaussian
_exptl_absorpt_process_details 'SADABS (Bruker AXS, 2012)'
_exptl_crystal_colour yellow
_exptl_crystal_density_diffrn 1.349
_exptl_crystal_description prism
_exptl_crystal_F_000 904
_exptl_crystal_size_max 0.080
_exptl_crystal_size_mid 0.043
_exptl_crystal_size_min 0.026
_refine_diff_density_max 0.871
_refine_diff_density_min -1.647
_refine_diff_density_rms 0.120
_refine_ls_extinction_method none
_refine_ls_goodness_of_fit_ref 1.025
_refine_ls_hydrogen_treatment constr
_refine_ls_matrix_type full
_refine_ls_number_parameters 520
_refine_ls_number_reflns 13682
_refine_ls_number_restraints 70
_refine_ls_restrained_S_all 1.026
_refine_ls_R_factor_all 0.0745
_refine_ls_R_factor_gt 0.0464
_refine_ls_shift/su_max 0.000
_refine_ls_shift/su_mean 0.000
_refine_ls_structure_factor_coef Fsqd
_refine_ls_weighting_details
;
 w=1/[\s^2^(Fo^2^)+(0.0518P)^2^+0.9696P]
 where P=(Fo^2^+2Fc^2^)/3
;
_refine_ls_weighting_scheme calc
_refine_ls_wR_factor_gt 0.1023
_refine_ls_wR_factor_ref 0.1148
_reflns_Friedel_coverage 0.000
_reflns_number_gt 10235
_reflns_number_total 13682
_reflns_threshold_expression 'I > 2\s(I)'
_cod_data_source_file ao0c00562_si_003.cif
_cod_data_source_block 11329
_cod_depositor_comments 'Adding full bibliography for 4517542--4517544.cif.'
_cod_database_code 4517542
_shelx_space_group_comment
;
The symmetry employed for this shelxl refinement is uniquely defined
by the following loop, which should always be used as a source of
symmetry information in preference to the above space-group names.
They are only intended as comments.
;
_shelx_estimated_absorpt_t_min 0.953
_shelx_estimated_absorpt_t_max 0.984
_shelxl_version_number 2013-2

loop_
_space_group_symop_operation_xyz
'x, y, z'
'-x, -y, -z'

loop_
_atom_site_label
_atom_site_type_symbol
_atom_site_fract_x
_atom_site_fract_y
_atom_site_fract_z
_atom_site_U_iso_or_equiv
_atom_site_adp_type
_atom_site_occupancy
_atom_site_site_symmetry_order
_atom_site_calc_flag
_atom_site_refinement_flags_posn
_atom_site_refinement_flags_adp
_atom_site_refinement_flags_occupancy
_atom_site_disorder_assembly
_atom_site_disorder_group
Pd1 Pd 0.05793(2) -0.29445(2) 0.25012(2) 0.01187(5) Uani 1 1 d . . . . .
Cl1 Cl 0.17751(5) -0.28543(6) 0.10282(4) 0.01838(13) Uani 1 1 d . . . . .
P1 P -0.12715(5) -0.26309(5) 0.22074(4) 0.01223(12) Uani 1 1 d . . . . .
C2 C -0.2321(2) -0.2677(2) 0.32893(16) 0.0145(5) Uani 1 1 d . . . . .
C3 C -0.3566(2) -0.2515(2) 0.34843(17) 0.0172(5) Uani 1 1 d . . . . .
H3 H -0.3957 -0.2321 0.3032 0.021 Uiso 1 1 calc R U . . .
C4 C -0.4267(2) -0.2639(2) 0.43665(18) 0.0201(6) Uani 1 1 d . . . . .
H4 H -0.5127 -0.2514 0.4503 0.024 Uiso 1 1 calc R U . . .
C5 C -0.3722(2) -0.2934(2) 0.50185(17) 0.0187(5) Uani 1 1 d . . . . .
H5 H -0.4212 -0.3032 0.5602 0.022 Uiso 1 1 calc R U . . .
C6 C -0.2426(2) -0.3100(2) 0.48466(17) 0.0166(5) Uani 1 1 d . . . . .
C7 C -0.1856(2) -0.3412(2) 0.55092(17) 0.0192(5) Uani 1 1 d . . . . .
H7 H -0.2332 -0.3507 0.6097 0.023 Uiso 1 1 calc R U . . .
C8 C -0.0591(2) -0.3586(2) 0.53159(17) 0.0193(5) Uani 1 1 d . . . . .
C9 C 0.0021(2) -0.3965(3) 0.59671(18) 0.0239(6) Uani 1 1 d . . . . .
H9 H -0.0444 -0.4100 0.6553 0.029 Uiso 1 1 calc R U . . .
C10 C 0.1255(2) -0.4136(3) 0.57687(18) 0.0250(6) Uani 1 1 d . . . . .
H10 H 0.1638 -0.4402 0.6213 0.030 Uiso 1 1 calc R U . . .
C11 C 0.1971(2) -0.3922(2) 0.49052(18) 0.0213(6) Uani 1 1 d . . . . .
H11 H 0.2833 -0.4031 0.4773 0.026 Uiso 1 1 calc R U . . .
C12 C 0.1422(2) -0.3557(2) 0.42581(16) 0.0166(5) Uani 1 1 d . . . . .
C13 C 0.0124(2) -0.3402(2) 0.44345(16) 0.0160(5) Uani 1 1 d . . . . .
C14 C -0.0427(2) -0.3100(2) 0.37454(16) 0.0145(5) Uani 1 1 d . . . . .
C15 C -0.1704(2) -0.2965(2) 0.39571(16) 0.0149(5) Uani 1 1 d . . . . .
P16 P 0.21662(5) -0.32814(6) 0.31113(4) 0.01420(13) Uani 1 1 d . . . . .
C21 C -0.1612(2) -0.1356(2) 0.16424(17) 0.0147(5) Uani 1 1 d . . . . .
C22 C -0.1382(2) -0.1292(2) 0.07297(17) 0.0163(5) Uani 1 1 d . . . . .
H22 H -0.1104 -0.1930 0.0417 0.020 Uiso 1 1 calc R U . . .
C23 C -0.1556(2) -0.0308(2) 0.02815(17) 0.0184(5) Uani 1 1 d . . . . .
C24 C -0.1929(2) 0.0621(2) 0.07474(18) 0.0201(5) Uani 1 1 d . . . . .
H24 H -0.2034 0.1301 0.0440 0.024 Uiso 1 1 calc R U . . .
C25 C -0.2153(2) 0.0583(2) 0.16506(19) 0.0203(5) Uani 1 1 d . . . . .
C26 C -0.1992(2) -0.0419(2) 0.20987(17) 0.0168(5) Uani 1 1 d . . . . .
H26 H -0.2144 -0.0459 0.2717 0.020 Uiso 1 1 calc R U . . .
C27 C -0.1351(3) -0.0252(3) -0.07021(18) 0.0250(6) Uani 1 1 d . . . . .
H27A H -0.1504 0.0503 -0.0912 0.038 Uiso 1 1 calc R U . . .
H27B H -0.1907 -0.0719 -0.0852 0.038 Uiso 1 1 calc R U . . .
H27C H -0.0508 -0.0505 -0.0978 0.038 Uiso 1 1 calc R U . . .
C28 C -0.2555(3) 0.1599(3) 0.2143(2) 0.0325(7) Uani 1 1 d . . . . .
H28A H -0.1885 0.1814 0.2355 0.049 Uiso 1 1 calc R U . . .
H28B H -0.3256 0.1457 0.2640 0.049 Uiso 1 1 calc R U . . .
H28C H -0.2784 0.2188 0.1753 0.049 Uiso 1 1 calc R U . . .
C31 C -0.1657(2) -0.3694(2) 0.16270(16) 0.0142(5) Uani 1 1 d . . . . .
C32 C -0.0866(2) -0.4627(2) 0.14674(16) 0.0157(5) Uani 1 1 d . . . . .
H32 H -0.0145 -0.4688 0.1661 0.019 Uiso 1 1 calc R U . . .
C33 C -0.1121(2) -0.5469(2) 0.10270(17) 0.0182(5) Uani 1 1 d . . . . .
C34 C -0.2183(2) -0.5352(2) 0.07439(17) 0.0209(6) Uani 1 1 d . . . . .
H34 H -0.2363 -0.5919 0.0438 0.025 Uiso 1 1 calc R U . . .
C35 C -0.2988(2) -0.4425(2) 0.08967(16) 0.0185(5) Uani 1 1 d . . . . .
C36 C -0.2716(2) -0.3602(2) 0.13395(16) 0.0164(5) Uani 1 1 d . . . . .
H36 H -0.3254 -0.2967 0.1449 0.020 Uiso 1 1 calc R U . . .
C37 C -0.0251(3) -0.6463(2) 0.0843(2) 0.0258(6) Uani 1 1 d . . . . .
H37A H 0.0557 -0.6239 0.0519 0.039 Uiso 1 1 calc R U . . .
H37B H -0.0542 -0.6945 0.0494 0.039 Uiso 1 1 calc R U . . .
H37C H -0.0203 -0.6852 0.1396 0.039 Uiso 1 1 calc R U . . .
C38 C -0.4122(3) -0.4326(3) 0.05792(19) 0.0284(7) Uani 1 1 d . . . . .
H38A H -0.4780 -0.4671 0.1020 0.043 Uiso 1 1 calc R U . . .
H38B H -0.3961 -0.4690 0.0031 0.043 Uiso 1 1 calc R U . . .
H38C H -0.4362 -0.3553 0.0481 0.043 Uiso 1 1 calc R U . . .
C41 C 0.3109(2) -0.2140(2) 0.30034(18) 0.0178(5) Uani 1 1 d . . . . .
C42 C 0.3105(2) -0.1525(2) 0.3699(2) 0.0228(6) Uani 1 1 d . . . . .
H42 H 0.2654 -0.1737 0.4275 0.027 Uiso 1 1 calc R U . . .
C43 C 0.3771(3) -0.0591(3) 0.3548(2) 0.0305(7) Uani 1 1 d . . . . .
C44 C 0.4418(3) -0.0305(3) 0.2700(2) 0.0327(7) Uani 1 1 d . . . . .
H44 H 0.4875 0.0323 0.2597 0.039 Uiso 1 1 calc R U . . .
C45 C 0.4422(2) -0.0905(3) 0.1994(2) 0.0278(7) Uani 1 1 d . . . . .
C46 C 0.3763(2) -0.1830(2) 0.21568(18) 0.0212(6) Uani 1 1 d . . . . .
H46 H 0.3759 -0.2256 0.1686 0.025 Uiso 1 1 calc R U . . .
C47 C 0.3773(4) 0.0077(3) 0.4307(3) 0.0490(10) Uani 1 1 d . . . . .
H47A H 0.4369 -0.0263 0.4606 0.073 Uiso 1 1 calc R U . . .
H47B H 0.2961 0.0106 0.4717 0.073 Uiso 1 1 calc R U . . .
H47C H 0.3990 0.0818 0.4086 0.073 Uiso 1 1 calc R U . . .
C48 C 0.5108(3) -0.0570(3) 0.1077(2) 0.0420(9) Uani 1 1 d . . . . .
H48A H 0.5958 -0.0858 0.0970 0.063 Uiso 1 1 calc R U . . .
H48B H 0.5076 0.0229 0.0999 0.063 Uiso 1 1 calc R U . . .
H48C H 0.4737 -0.0860 0.0662 0.063 Uiso 1 1 calc R U . . .
C51 C 0.3226(2) -0.4451(2) 0.27778(16) 0.0156(5) Uani 1 1 d . . . . .
C52 C 0.4302(2) -0.4609(2) 0.30412(17) 0.0172(5) Uani 1 1 d . . . . .
H52 H 0.4530 -0.4063 0.3342 0.021 Uiso 1 1 calc R U . . .
C53 C 0.5041(2) -0.5565(2) 0.28634(17) 0.0191(5) Uani 1 1 d . . . . .
C54 C 0.4690(2) -0.6350(2) 0.24196(18) 0.0218(6) Uani 1 1 d . . . . .
H54 H 0.5184 -0.7010 0.2309 0.026 Uiso 1 1 calc R U . . .
C55 C 0.3635(2) -0.6199(2) 0.21301(17) 0.0194(5) Uani 1 1 d . . . . .
C56 C 0.2904(2) -0.5233(2) 0.23105(16) 0.0164(5) Uani 1 1 d . . . . .
H56 H 0.2186 -0.5108 0.2115 0.020 Uiso 1 1 calc R U . . .
C57 C 0.6205(2) -0.5732(3) 0.31508(19) 0.0241(6) Uani 1 1 d . . . . .
H57A H 0.6275 -0.6476 0.3412 0.036 Uiso 1 1 calc R U . . .
H57B H 0.6191 -0.5206 0.3584 0.036 Uiso 1 1 calc R U . . .
H57C H 0.6904 -0.5623 0.2643 0.036 Uiso 1 1 calc R U . . .
C58 C 0.3275(3) -0.7076(3) 0.1658(2) 0.0277(6) Uani 1 1 d . . . . .
H58A H 0.2940 -0.7668 0.2080 0.042 Uiso 1 1 calc R U . . .
H58B H 0.3993 -0.7363 0.1223 0.042 Uiso 1 1 calc R U . . .
H58C H 0.2660 -0.6767 0.1365 0.042 Uiso 1 1 calc R U . . .
O61 O 0.0999(7) -0.0265(9) 0.5809(5) 0.065(2) Uani 0.679(8) 1 d D U P A 1
C62 C -0.0185(9) 0.0363(7) 0.6109(5) 0.059(2) Uani 0.679(8) 1 d D U P A 1
H62A H -0.0703 0.0312 0.5708 0.071 Uiso 0.679(8) 1 calc R U P A 1
H62B H -0.0072 0.1141 0.6157 0.071 Uiso 0.679(8) 1 calc R U P A 1
C63 C -0.0727(5) -0.0181(5) 0.6988(4) 0.0418(13) Uani 0.679(8) 1 d D U P A 1
H63A H -0.0370 0.0058 0.7438 0.050 Uiso 0.679(8) 1 calc R U P A 1
H63B H -0.1622 -0.0033 0.7172 0.050 Uiso 0.679(8) 1 calc R U P A 1
C64 C -0.0392(11) -0.1343(8) 0.6829(8) 0.058(2) Uani 0.679(8) 1 d D U P A 1
H64A H -0.1060 -0.1684 0.6684 0.069 Uiso 0.679(8) 1 calc R U P A 1
H64B H -0.0216 -0.1742 0.7351 0.069 Uiso 0.679(8) 1 calc R U P A 1
C65 C 0.0744(15) -0.1359(9) 0.6058(13) 0.059(3) Uani 0.679(8) 1 d D U P A 1
H65A H 0.1437 -0.1762 0.6233 0.071 Uiso 0.679(8) 1 calc R U P A 1
H65B H 0.0595 -0.1720 0.5567 0.071 Uiso 0.679(8) 1 calc R U P A 1
O61' O 0.1083(16) -0.037(2) 0.6057(14) 0.065(2) Uani 0.321(8) 1 d D U P A 2
C62' C -0.0092(18) 0.0259(15) 0.6405(13) 0.059(2) Uani 0.321(8) 1 d D U P A 2
H62C H -0.0325 0.0729 0.5933 0.071 Uiso 0.321(8) 1 calc R U P A 2
H62D H -0.0033 0.0725 0.6868 0.071 Uiso 0.321(8) 1 calc R U P A 2
C63' C -0.1016(10) -0.0579(11) 0.6775(8) 0.0418(13) Uani 0.321(8) 1 d D U P A 2
H63C H -0.1620 -0.0337 0.7311 0.050 Uiso 0.321(8) 1 calc R U P A 2
H63D H -0.1446 -0.0739 0.6341 0.050 Uiso 0.321(8) 1 calc R U P A 2
C64' C -0.024(2) -0.1523(17) 0.6968(18) 0.058(2) Uani 0.321(8) 1 d D U P A 2
H64C H -0.0648 -0.2211 0.7034 0.069 Uiso 0.321(8) 1 calc R U P A 2
H64D H 0.0028 -0.1438 0.7501 0.069 Uiso 0.321(8) 1 calc R U P A 2
C65' C 0.084(3) -0.148(2) 0.614(3) 0.059(3) Uani 0.321(8) 1 d D U P A 2
H65C H 0.1546 -0.1954 0.6221 0.071 Uiso 0.321(8) 1 calc R U P A 2
H65D H 0.0601 -0.1692 0.5626 0.071 Uiso 0.321(8) 1 calc R U P A 2

loop_
_atom_site_aniso_label
_atom_site_aniso_U_11
_atom_site_aniso_U_22
_atom_site_aniso_U_33
_atom_site_aniso_U_23
_atom_site_aniso_U_13
_atom_site_aniso_U_12
Pd1 0.00764(8) 0.01554(10) 0.01342(9) -0.00121(7) -0.00423(6) -0.00122(6)
Cl1 0.0164(3) 0.0231(3) 0.0153(3) -0.0011(2) -0.0031(2) -0.0028(2)
P1 0.0090(3) 0.0143(3) 0.0147(3) -0.0015(2) -0.0053(2) -0.0008(2)
C2 0.0120(10) 0.0143(13) 0.0175(12) -0.0003(9) -0.0042(9) -0.0023(9)
C3 0.0127(11) 0.0214(14) 0.0188(12) -0.0006(10) -0.0068(9) -0.0007(9)
C4 0.0096(10) 0.0278(16) 0.0231(13) -0.0022(11) -0.0046(9) -0.0003(10)
C5 0.0119(11) 0.0250(15) 0.0181(12) -0.0003(11) -0.0022(9) -0.0029(10)
C6 0.0132(11) 0.0190(14) 0.0173(12) -0.0007(10) -0.0039(9) -0.0011(9)
C7 0.0138(11) 0.0294(16) 0.0133(11) -0.0002(10) -0.0026(9) -0.0002(10)
C8 0.0143(11) 0.0291(16) 0.0151(12) -0.0013(11) -0.0050(9) -0.0006(10)
C9 0.0174(12) 0.0404(19) 0.0147(12) 0.0008(12) -0.0060(10) -0.0026(12)
C10 0.0188(13) 0.0398(19) 0.0187(13) 0.0011(12) -0.0106(10) 0.0001(12)
C11 0.0130(11) 0.0318(17) 0.0208(13) -0.0027(11) -0.0078(10) 0.0004(10)
C12 0.0119(10) 0.0233(14) 0.0163(12) -0.0017(10) -0.0062(9) -0.0008(9)
C13 0.0113(10) 0.0200(14) 0.0173(12) -0.0026(10) -0.0045(9) -0.0009(9)
C14 0.0124(10) 0.0163(13) 0.0150(11) -0.0008(9) -0.0042(9) -0.0008(9)
C15 0.0131(10) 0.0161(13) 0.0160(11) -0.0010(10) -0.0047(9) -0.0019(9)
P16 0.0082(3) 0.0190(4) 0.0164(3) -0.0012(3) -0.0050(2) -0.0010(2)
C21 0.0086(10) 0.0141(13) 0.0223(12) 0.0012(10) -0.0060(9) -0.0013(9)
C22 0.0122(10) 0.0172(13) 0.0200(12) -0.0021(10) -0.0049(9) -0.0010(9)
C23 0.0129(11) 0.0209(14) 0.0219(13) 0.0021(11) -0.0062(10) -0.0020(10)
C24 0.0137(11) 0.0179(14) 0.0275(14) 0.0055(11) -0.0052(10) -0.0019(10)
C25 0.0140(11) 0.0167(14) 0.0280(14) -0.0006(11) -0.0024(10) 0.0001(10)
C26 0.0130(11) 0.0179(14) 0.0182(12) -0.0014(10) -0.0018(9) -0.0009(9)
C27 0.0284(14) 0.0254(16) 0.0232(14) 0.0064(12) -0.0108(11) -0.0060(12)
C28 0.0335(16) 0.0206(16) 0.0369(17) -0.0050(13) 0.0012(13) 0.0030(13)
C31 0.0136(10) 0.0171(13) 0.0134(11) -0.0005(9) -0.0057(9) -0.0029(9)
C32 0.0115(10) 0.0167(13) 0.0196(12) -0.0008(10) -0.0053(9) -0.0017(9)
C33 0.0168(11) 0.0166(14) 0.0192(12) -0.0028(10) 0.0007(9) -0.0054(10)
C34 0.0233(13) 0.0229(15) 0.0171(12) -0.0048(11) -0.0021(10) -0.0115(11)
C35 0.0168(11) 0.0263(15) 0.0143(11) -0.0004(10) -0.0053(9) -0.0094(10)
C36 0.0145(11) 0.0196(14) 0.0172(12) 0.0009(10) -0.0075(9) -0.0046(9)
C37 0.0251(14) 0.0196(15) 0.0306(15) -0.0060(12) -0.0016(12) -0.0041(11)
C38 0.0240(14) 0.041(2) 0.0260(15) 0.0025(13) -0.0134(12) -0.0155(13)
C41 0.0101(10) 0.0194(14) 0.0264(13) -0.0006(11) -0.0097(10) -0.0004(9)
C42 0.0183(12) 0.0237(16) 0.0302(15) -0.0036(12) -0.0125(11) -0.0008(11)
C43 0.0279(15) 0.0256(17) 0.0465(19) -0.0066(14) -0.0223(14) -0.0040(12)
C44 0.0258(15) 0.0232(17) 0.057(2) 0.0017(15) -0.0241(15) -0.0078(12)
C45 0.0166(12) 0.0278(17) 0.0412(18) 0.0096(14) -0.0131(12) -0.0069(11)
C46 0.0149(11) 0.0260(16) 0.0247(14) 0.0024(11) -0.0089(10) -0.0040(10)
C47 0.054(2) 0.040(2) 0.064(3) -0.023(2) -0.026(2) -0.0088(18)
C48 0.0326(17) 0.046(2) 0.047(2) 0.0156(18) -0.0103(15) -0.0206(16)
C51 0.0101(10) 0.0198(14) 0.0161(11) 0.0013(10) -0.0028(9) -0.0015(9)
C52 0.0089(10) 0.0237(15) 0.0194(12) -0.0003(10) -0.0047(9) -0.0008(9)
C53 0.0120(11) 0.0256(15) 0.0179(12) 0.0027(11) -0.0025(9) -0.0003(10)
C54 0.0185(12) 0.0232(15) 0.0205(13) -0.0003(11) -0.0016(10) 0.0040(10)
C55 0.0181(12) 0.0216(15) 0.0171(12) 0.0006(10) -0.0023(10) -0.0026(10)
C56 0.0102(10) 0.0228(14) 0.0161(11) 0.0002(10) -0.0031(9) -0.0024(9)
C57 0.0115(11) 0.0331(17) 0.0271(14) 0.0011(12) -0.0063(10) 0.0032(11)
C58 0.0302(15) 0.0260(17) 0.0279(15) -0.0064(13) -0.0081(12) -0.0010(12)
O61 0.050(2) 0.077(3) 0.066(5) -0.016(4) -0.005(3) -0.018(2)
C62 0.087(4) 0.035(3) 0.055(5) -0.005(3) -0.012(4) -0.013(3)
C63 0.036(3) 0.058(4) 0.034(3) -0.015(2) -0.0120(19) 0.000(2)
C64 0.059(4) 0.061(4) 0.042(4) 0.008(3) 0.000(3) 0.007(3)
C65 0.055(3) 0.061(4) 0.052(4) -0.004(3) -0.003(3) 0.011(3)
O61' 0.050(2) 0.077(3) 0.066(5) -0.016(4) -0.005(3) -0.018(2)
C62' 0.087(4) 0.035(3) 0.055(5) -0.005(3) -0.012(4) -0.013(3)
C63' 0.036(3) 0.058(4) 0.034(3) -0.015(2) -0.0120(19) 0.000(2)
C64' 0.059(4) 0.061(4) 0.042(4) 0.008(3) 0.000(3) 0.007(3)
C65' 0.055(3) 0.061(4) 0.052(4) -0.004(3) -0.003(3) 0.011(3)

loop_
_atom_type_symbol
_atom_type_description
_atom_type_scat_dispersion_real
_atom_type_scat_dispersion_imag
_atom_type_scat_source
C C 0.0033 0.0016 'International Tables Vol C Tables 4.2.6.8 and 6.1.1.4'
H H 0.0000 0.0000 'International Tables Vol C Tables 4.2.6.8 and 6.1.1.4'
O O 0.0106 0.0060 'International Tables Vol C Tables 4.2.6.8 and 6.1.1.4'
P P 0.1023 0.0942 'International Tables Vol C Tables 4.2.6.8 and 6.1.1.4'
Cl Cl 0.1484 0.1585 'International Tables Vol C Tables 4.2.6.8 and 6.1.1.4'
Pd Pd -0.9988 1.0072 'International Tables Vol C Tables 4.2.6.8 and 6.1.1.4'

loop_
_exptl_crystal_face_index_h
_exptl_crystal_face_index_k
_exptl_crystal_face_index_l
_exptl_crystal_face_perp_dist
1.00 0.00 0.00 0.0350
-1.00 0.00 0.00 0.0350
0.00 -1.00 0.00 0.0200
0.00 1.00 0.00 0.0200
0.00 0.00 1.00 0.0100
0.00 0.00 -1.00 0.0100

loop_
_geom_angle_atom_site_label_1
_geom_angle_atom_site_label_2
_geom_angle_atom_site_label_3
_geom_angle
_geom_angle_site_symmetry_1
_geom_angle_site_symmetry_3
_geom_angle_publ_flag
C14 Pd1 P16 83.53(7) . . ?
C14 Pd1 P1 83.56(7) . . ?
P16 Pd1 P1 167.08(2) . . ?
C14 Pd1 Cl1 177.20(8) . . ?
P16 Pd1 Cl1 96.13(2) . . ?
P1 Pd1 Cl1 96.79(2) . . ?
C21 P1 C31 105.77(12) . . ?
C21 P1 C2 107.67(11) . . ?
C31 P1 C2 106.52(12) . . ?
C21 P1 Pd1 119.28(8) . . ?
C31 P1 Pd1 114.10(8) . . ?
C2 P1 Pd1 102.66(8) . . ?
C3 C2 C15 121.6(2) . . ?
C3 C2 P1 126.5(2) . . ?
C15 C2 P1 111.81(17) . . ?
C2 C3 C4 119.6(2) . . ?
C5 C4 C3 120.8(2) . . ?
C4 C5 C6 121.5(2) . . ?
C7 C6 C5 122.0(2) . . ?
C7 C6 C15 119.6(2) . . ?
C5 C6 C15 118.3(2) . . ?
C6 C7 C8 120.5(2) . . ?
C7 C8 C9 122.2(2) . . ?
C7 C8 C13 119.4(2) . . ?
C9 C8 C13 118.4(2) . . ?
C10 C9 C8 121.6(3) . . ?
C9 C10 C11 120.4(2) . . ?
C12 C11 C10 120.1(2) . . ?
C11 C12 C13 121.2(2) . . ?
C11 C12 P16 126.88(19) . . ?
C13 C12 P16 111.83(18) . . ?
C14 C13 C8 121.4(2) . . ?
C14 C13 C12 120.3(2) . . ?
C8 C13 C12 118.3(2) . . ?
C15 C14 C13 117.7(2) . . ?
C15 C14 Pd1 121.14(18) . . ?
C13 C14 Pd1 121.05(17) . . ?
C14 C15 C2 120.7(2) . . ?
C14 C15 C6 121.2(2) . . ?
C2 C15 C6 118.2(2) . . ?
C12 P16 C41 108.77(13) . . ?
C12 P16 C51 106.26(12) . . ?
C41 P16 C51 105.26(12) . . ?
C12 P16 Pd1 103.05(8) . . ?
C41 P16 Pd1 114.42(8) . . ?
C51 P16 Pd1 118.52(9) . . ?
C26 C21 C22 119.7(2) . . ?
C26 C21 P1 120.3(2) . . ?
C22 C21 P1 119.67(19) . . ?
C23 C22 C21 120.5(2) . . ?
C22 C23 C24 118.9(2) . . ?
C22 C23 C27 120.3(2) . . ?
C24 C23 C27 120.8(2) . . ?
C23 C24 C25 121.7(3) . . ?
C24 C25 C26 118.9(3) . . ?
C24 C25 C28 120.9(3) . . ?
C26 C25 C28 120.2(3) . . ?
C21 C26 C25 120.2(2) . . ?
C32 C31 C36 119.7(2) . . ?
C32 C31 P1 118.40(18) . . ?
C36 C31 P1 121.87(19) . . ?
C33 C32 C31 120.7(2) . . ?
C32 C33 C34 118.3(2) . . ?
C32 C33 C37 120.3(2) . . ?
C34 C33 C37 121.3(2) . . ?
C33 C34 C35 121.9(2) . . ?
C36 C35 C34 118.6(2) . . ?
C36 C35 C38 120.9(3) . . ?
C34 C35 C38 120.5(2) . . ?
C35 C36 C31 120.7(2) . . ?
C42 C41 C46 120.4(3) . . ?
C42 C41 P16 123.2(2) . . ?
C46 C41 P16 116.2(2) . . ?
C41 C42 C43 119.8(3) . . ?
C44 C43 C42 118.6(3) . . ?
C44 C43 C47 121.6(3) . . ?
C42 C43 C47 119.8(3) . . ?
C43 C44 C45 122.4(3) . . ?
C46 C45 C44 118.2(3) . . ?
C46 C45 C48 120.2(3) . . ?
C44 C45 C48 121.7(3) . . ?
C45 C46 C41 120.7(3) . . ?
C56 C51 C52 120.3(2) . . ?
C56 C51 P16 118.81(18) . . ?
C52 C51 P16 120.7(2) . . ?
C53 C52 C51 120.1(3) . . ?
C54 C53 C52 118.8(2) . . ?
C54 C53 C57 121.3(2) . . ?
C52 C53 C57 119.9(3) . . ?
C53 C54 C55 122.1(2) . . ?
C54 C55 C56 118.4(3) . . ?
C54 C55 C58 120.6(3) . . ?
C56 C55 C58 120.9(2) . . ?
C51 C56 C55 120.1(2) . . ?
C65 O61 C62 104.7(7) . . ?
O61 C62 C63 103.0(6) . . ?
C64 C63 C62 102.0(6) . . ?
C63 C64 C65 105.6(7) . . ?
O61 C65 C64 106.8(7) . . ?
C65' O61' C62' 106.9(14) . . ?
O61' C62' C63' 105.9(12) . . ?
C64' C63' C62' 101.4(13) . . ?
C63' C64' C65' 100.6(16) . . ?
O61' C65' C64' 102.1(16) . . ?

loop_
_geom_bond_atom_site_label_1
_geom_bond_atom_site_label_2
_geom_bond_distance
_geom_bond_site_symmetry_2
_geom_bond_publ_flag
Pd1 C14 2.007(2) . ?
Pd1 P16 2.2714(7) . ?
Pd1 P1 2.2818(7) . ?
Pd1 Cl1 2.3728(7) . ?
P1 C21 1.811(3) . ?
P1 C31 1.812(3) . ?
P1 C2 1.813(3) . ?
C2 C3 1.373(3) . ?
C2 C15 1.433(3) . ?
C3 C4 1.420(4) . ?
C4 C5 1.358(4) . ?
C5 C6 1.432(3) . ?
C6 C7 1.395(3) . ?
C6 C15 1.438(3) . ?
C7 C8 1.395(3) . ?
C8 C9 1.427(4) . ?
C8 C13 1.431(4) . ?
C9 C10 1.362(4) . ?
C10 C11 1.414(4) . ?
C11 C12 1.371(3) . ?
C12 C13 1.433(3) . ?
C12 P16 1.811(3) . ?
C13 C14 1.415(3) . ?
C14 C15 1.405(3) . ?
P16 C41 1.815(3) . ?
P16 C51 1.817(3) . ?
C21 C26 1.389(4) . ?
C21 C22 1.401(4) . ?
C22 C23 1.383(4) . ?
C23 C24 1.388(4) . ?
C23 C27 1.516(4) . ?
C24 C25 1.388(4) . ?
C25 C26 1.397(4) . ?
C25 C28 1.503(4) . ?
C31 C32 1.395(3) . ?
C31 C36 1.398(3) . ?
C32 C33 1.391(4) . ?
C33 C34 1.397(4) . ?
C33 C37 1.505(4) . ?
C34 C35 1.397(4) . ?
C35 C36 1.383(4) . ?
C35 C38 1.506(4) . ?
C41 C42 1.392(4) . ?
C41 C46 1.394(4) . ?
C42 C43 1.404(4) . ?
C43 C44 1.386(5) . ?
C43 C47 1.516(5) . ?
C44 C45 1.395(5) . ?
C45 C46 1.389(4) . ?
C45 C48 1.502(5) . ?
C51 C56 1.395(4) . ?
C51 C52 1.396(3) . ?
C52 C53 1.391(4) . ?
C53 C54 1.388(4) . ?
C53 C57 1.513(4) . ?
C54 C55 1.396(4) . ?
C55 C56 1.397(4) . ?
C55 C58 1.510(4) . ?
O61 C65 1.407(8) . ?
O61 C62 1.479(8) . ?
C62 C63 1.497(8) . ?
C63 C64 1.474(11) . ?
C64 C65 1.526(8) . ?
O61' C65' 1.407(15) . ?
O61' C62' 1.482(14) . ?
C62' C63' 1.511(15) . ?
C63' C64' 1.467(16) . ?
C64' C65' 1.537(15) . ?
